data_7043059
loop_
_publ_author_name
'Ghosh, Ashta Chandra'
'Samuel, Prinson P.'
'Schulzke, Carola'

_publ_section_title
;
 Synthesis, characterization and oxygen atom transfer reactivity of a pair
 of Mo(IV)O- and Mo(VI)O2-enedithiolate complexes -- a look at both ends
 of the catalytic transformation
;
_journal_name_full 'Dalton Trans.'
_journal_paper_doi 10.1039/C7DT01470H
_journal_year 2017
_chemical_formula_sum 'C56 H88 Mo N2 O S4'
_chemical_formula_weight 1029.46
_space_group_crystal_system orthorhombic
_space_group_IT_number 19
_space_group_name_Hall 'P 2ac 2ab'
_space_group_name_H-M_alt 'P 21 21 21'
_symmetry_space_group_name_Hall 'P 2ac 2ab'
_symmetry_space_group_name_H-M 'P 21 21 21'
_atom_sites_solution_hydrogens geom
_audit_creation_method SHELXL-2016/6
_audit_update_record
;
2017-04-03 deposited with the CCDC.
2017-05-22 downloaded from the CCDC.
;
_cell_angle_alpha 90
_cell_angle_beta 90
_cell_angle_gamma 90
_cell_formula_units_Z 4
_cell_length_a 14.281(3)
_cell_length_b 14.491(3)
_cell_length_c 27.124(5)
_cell_measurement_reflns_used 49982
_cell_measurement_temperature 133(2)
_cell_measurement_theta_max 51.7
_cell_measurement_theta_min 2.8
_cell_volume 5613(2)
_computing_cell_refinement 'X-Area by STOE & Cie GmbH'
_computing_data_collection 'X-Area by STOE & Cie GmbH'
_computing_data_reduction 'X-Area by STOE & Cie GmbH'
_computing_molecular_graphics 'XP Version 5.1 by Bruker AXS 1998'
_computing_publication_material 'CIFTAB (Sheldrick, 2015)'
_computing_structure_refinement 'SHELXL-2016/6 (Sheldrick, 2016)'
_computing_structure_solution 'SHELXS-97 (Sheldrick, 1997)'
_diffrn_ambient_temperature 133(2)
_diffrn_measured_fraction_theta_full 1.000
_diffrn_measured_fraction_theta_max 0.999
_diffrn_measurement_device_type IPDSII
_diffrn_radiation_monochromator graphite
_diffrn_radiation_type MoK\a
_diffrn_radiation_wavelength 0.71073
_diffrn_reflns_av_R_equivalents 0.0378
_diffrn_reflns_av_unetI/netI 0.0299
_diffrn_reflns_Laue_measured_fraction_full 1.000
_diffrn_reflns_Laue_measured_fraction_max 0.999
_diffrn_reflns_limit_h_max 17
_diffrn_reflns_limit_h_min -16
_diffrn_reflns_limit_k_max 17
_diffrn_reflns_limit_k_min -17
_diffrn_reflns_limit_l_max 33
_diffrn_reflns_limit_l_min -33
_diffrn_reflns_number 49904
_diffrn_reflns_point_group_measured_fraction_full 1.000
_diffrn_reflns_point_group_measured_fraction_max 0.998
_diffrn_reflns_theta_full 25.242
_diffrn_reflns_theta_max 25.864
_diffrn_reflns_theta_min 1.501
_diffrn_source 'fine-focus sealed tube'
_exptl_absorpt_coefficient_mu 0.420
_exptl_absorpt_correction_T_max 0.9502
_exptl_absorpt_correction_T_min 0.7937
_exptl_absorpt_correction_type numerical
_exptl_absorpt_process_details 'face indexed'
_exptl_crystal_colour red
_exptl_crystal_density_diffrn 1.218
_exptl_crystal_description stick
_exptl_crystal_F_000 2208
_exptl_crystal_size_max 0.470
_exptl_crystal_size_mid 0.190
_exptl_crystal_size_min 0.190
_refine_diff_density_max 0.414
_refine_diff_density_min -0.277
_refine_diff_density_rms 0.044
_refine_ls_abs_structure_details
;
 Flack x determined using 3992 quotients [(I+)-(I-)]/[(I+)+(I-)]
 (Parsons, Flack and Wagner, Acta Cryst. B69 (2013) 249-259).
;
_refine_ls_abs_structure_Flack -0.016(9)
_refine_ls_extinction_method none
_refine_ls_goodness_of_fit_ref 1.010
_refine_ls_hydrogen_treatment constr
_refine_ls_matrix_type full
_refine_ls_number_parameters 585
_refine_ls_number_reflns 10862
_refine_ls_number_restraints 0
_refine_ls_restrained_S_all 1.010
_refine_ls_R_factor_all 0.0362
_refine_ls_R_factor_gt 0.0305
_refine_ls_shift/su_max 0.001
_refine_ls_shift/su_mean 0.000
_refine_ls_structure_factor_coef Fsqd
_refine_ls_weighting_details 'w=1/[\s^2^(Fo^2^)+(0.0451P)^2^] where P=(Fo^2^+2Fc^2^)/3'
_refine_ls_weighting_scheme calc
_refine_ls_wR_factor_gt 0.0690
_refine_ls_wR_factor_ref 0.0706
_reflns_Friedel_coverage 0.810
_reflns_Friedel_fraction_full 1.000
_reflns_Friedel_fraction_max 0.997
_reflns_number_gt 9861
_reflns_number_total 10862
_reflns_threshold_expression 'I > 2\s(I)'
_cod_data_source_file c7dt01470h2.cif
_cod_data_source_block ad266b
_cod_database_code 7043059
_shelx_shelxl_version_number 2016/6
_shelx_space_group_comment
;
The symmetry employed for this shelxl refinement is uniquely defined
by the following loop, which should always be used as a source of
symmetry information in preference to the above space-group names.
They are only intended as comments.
;
_shelx_estimated_absorpt_t_min 0.827
_shelx_estimated_absorpt_t_max 0.924

loop_
_space_group_symop_operation_xyz
'x, y, z'
'-x+1/2, -y, z+1/2'
'x+1/2, -y+1/2, -z'
'-x, y+1/2, -z+1/2'

loop_
_atom_site_label
_atom_site_type_symbol
_atom_site_fract_x
_atom_site_fract_y
_atom_site_fract_z
_atom_site_U_iso_or_equiv
_atom_site_adp_type
_atom_site_occupancy
_atom_site_site_symmetry_order
_atom_site_calc_flag
_atom_site_refinement_flags_posn
_atom_site_refinement_flags_adp
Mo1 Mo 0.11618(2) 0.67303(2) 0.35236(2) 0.03023(7) Uani 1 1 d . .
S1 S 0.19557(6) 0.53164(6) 0.36853(3) 0.0380(2) Uani 1 1 d . .
S2 S 0.03187(8) 0.63037(8) 0.42488(4) 0.0505(3) Uani 1 1 d . .
S3 S 0.10546(6) 0.82612(7) 0.38386(3) 0.04117(19) Uani 1 1 d . .
S4 S 0.26413(6) 0.72550(6) 0.32361(3) 0.03447(19) Uani 1 1 d . .
O1 O 0.04357(17) 0.66168(17) 0.30296(9) 0.0377(5) Uani 1 1 d . .
N1 N 0.0411(2) 0.87410(19) 0.21266(10) 0.0328(6) Uani 1 1 d . .
N2 N 0.4356(2) 0.6606(2) 0.45334(11) 0.0393(7) Uani 1 1 d . .
C1 C 0.1373(3) 0.4748(3) 0.41830(14) 0.0414(9) Uani 1 1 d . .
C2 C 0.0678(3) 0.5186(3) 0.44016(15) 0.0498(10) Uani 1 1 d . .
H2 H 0.035226 0.487530 0.465787 0.060 Uiso 1 1 calc R U
C3 C 0.1767(3) 0.3860(3) 0.43541(15) 0.0477(10) Uani 1 1 d . .
C4 C 0.2567(3) 0.3496(3) 0.41387(16) 0.0508(10) Uani 1 1 d . .
H4 H 0.284196 0.381051 0.386769 0.061 Uiso 1 1 calc R U
C5 C 0.2987(4) 0.2671(3) 0.43095(19) 0.0592(12) Uani 1 1 d . .
C6 C 0.3800(4) 0.2288(3) 0.4079(2) 0.0694(13) Uani 1 1 d . .
H6 H 0.407759 0.258981 0.380446 0.083 Uiso 1 1 calc R U
C7 C 0.4176(5) 0.1482(4) 0.4255(3) 0.0876(19) Uani 1 1 d . .
H7 H 0.471835 0.123456 0.410196 0.105 Uiso 1 1 calc R U
C8 C 0.3784(6) 0.1020(4) 0.4652(3) 0.102(2) Uani 1 1 d . .
H8 H 0.405231 0.045717 0.476335 0.122 Uiso 1 1 calc R U
C9 C 0.2998(5) 0.1378(4) 0.4889(3) 0.091(2) Uani 1 1 d . .
H9 H 0.274331 0.106865 0.516713 0.109 Uiso 1 1 calc R U
C10 C 0.2577(4) 0.2203(3) 0.4716(2) 0.0697(15) Uani 1 1 d . .
C11 C 0.1742(4) 0.2583(3) 0.4926(2) 0.0680(14) Uani 1 1 d . .
H11 H 0.145378 0.227273 0.519486 0.082 Uiso 1 1 calc R U
C12 C 0.1351(4) 0.3370(3) 0.47536(16) 0.0591(11) Uani 1 1 d . .
H12 H 0.079304 0.359869 0.490044 0.071 Uiso 1 1 calc R U
C13 C 0.2002(3) 0.8868(3) 0.35932(15) 0.0433(9) Uani 1 1 d . .
H13 H 0.203345 0.951489 0.364838 0.052 Uiso 1 1 calc R U
C14 C 0.2684(3) 0.8471(2) 0.33321(13) 0.0386(8) Uani 1 1 d . .
C15 C 0.3522(3) 0.8975(3) 0.31458(15) 0.0415(9) Uani 1 1 d . .
C16 C 0.4273(3) 0.8526(3) 0.29477(14) 0.0420(9) Uani 1 1 d . .
H16 H 0.425140 0.787233 0.292287 0.050 Uiso 1 1 calc R U
C17 C 0.5093(3) 0.8995(3) 0.27758(15) 0.0453(9) Uani 1 1 d . .
C18 C 0.5862(3) 0.8522(3) 0.25752(18) 0.0548(11) Uani 1 1 d . .
H18 H 0.585412 0.786778 0.255453 0.066 Uiso 1 1 calc R U
C19 C 0.6625(3) 0.9006(3) 0.24091(19) 0.0598(12) Uani 1 1 d . .
H19 H 0.713906 0.867922 0.227120 0.072 Uiso 1 1 calc R U
C20 C 0.6665(3) 0.9972(3) 0.24379(17) 0.0576(11) Uani 1 1 d . .
H20 H 0.720074 1.029422 0.232199 0.069 Uiso 1 1 calc R U
C21 C 0.5930(3) 1.0442(3) 0.26333(17) 0.0539(11) Uani 1 1 d . .
H21 H 0.595675 1.109618 0.265477 0.065 Uiso 1 1 calc R U
C22 C 0.5111(3) 0.9964(3) 0.28081(15) 0.0460(9) Uani 1 1 d . .
C23 C 0.4338(3) 1.0432(3) 0.30051(17) 0.0532(10) Uani 1 1 d . .
H23 H 0.434708 1.108687 0.302402 0.064 Uiso 1 1 calc R U
C24 C 0.3571(3) 0.9959(3) 0.31708(17) 0.0505(10) Uani 1 1 d . .
H24 H 0.305928 1.029200 0.330584 0.061 Uiso 1 1 calc R U
C25 C -0.0388(3) 0.8296(3) 0.18417(13) 0.0394(7) Uani 1 1 d . .
H25A H -0.015442 0.811600 0.151170 0.047 Uiso 1 1 calc R U
H25B H -0.088707 0.876101 0.179325 0.047 Uiso 1 1 calc R U
C26 C -0.0815(3) 0.7446(3) 0.20889(16) 0.0504(10) Uani 1 1 d . .
H26A H -0.111186 0.763137 0.240358 0.061 Uiso 1 1 calc R U
H26B H -0.031267 0.699762 0.216498 0.061 Uiso 1 1 calc R U
C27 C -0.1548(3) 0.6985(3) 0.17579(17) 0.0522(10) Uani 1 1 d . .
H27A H -0.189193 0.652046 0.195493 0.063 Uiso 1 1 calc R U
H27B H -0.200495 0.745853 0.165128 0.063 Uiso 1 1 calc R U
C28 C -0.1157(4) 0.6523(3) 0.13105(18) 0.0665(12) Uani 1 1 d . .
H28A H -0.087195 0.698741 0.109463 0.100 Uiso 1 1 calc R U
H28B H -0.166112 0.620669 0.113328 0.100 Uiso 1 1 calc R U
H28C H -0.068084 0.607338 0.141012 0.100 Uiso 1 1 calc R U
C29 C 0.0122(3) 0.8959(2) 0.26516(13) 0.0353(8) Uani 1 1 d . .
H29A H 0.066062 0.924984 0.282137 0.042 Uiso 1 1 calc R U
H29B H -0.001296 0.837092 0.282305 0.042 Uiso 1 1 calc R U
C30 C -0.0721(3) 0.9587(3) 0.27070(15) 0.0442(9) Uani 1 1 d . .
H30A H -0.124562 0.934693 0.250599 0.053 Uiso 1 1 calc R U
H30B H -0.056304 1.021248 0.258551 0.053 Uiso 1 1 calc R U
C31 C -0.1021(3) 0.9642(3) 0.32491(15) 0.0472(9) Uani 1 1 d . .
H31A H -0.046629 0.979583 0.345239 0.057 Uiso 1 1 calc R U
H31B H -0.147878 1.015013 0.328698 0.057 Uiso 1 1 calc R U
C32 C -0.1454(3) 0.8757(3) 0.34432(15) 0.0493(10) Uani 1 1 d . .
H32A H -0.200864 0.860374 0.324707 0.074 Uiso 1 1 calc R U
H32B H -0.163546 0.884233 0.378859 0.074 Uiso 1 1 calc R U
H32C H -0.099687 0.825484 0.341907 0.074 Uiso 1 1 calc R U
C33 C 0.0673(3) 0.9612(2) 0.18461(14) 0.0373(8) Uani 1 1 d . .
H33A H 0.011114 1.001060 0.182250 0.045 Uiso 1 1 calc R U
H33B H 0.085383 0.943732 0.150646 0.045 Uiso 1 1 calc R U
C34 C 0.1467(3) 1.0174(3) 0.20729(14) 0.0409(8) Uani 1 1 d . .
H34A H 0.124110 1.049139 0.237341 0.049 Uiso 1 1 calc R U
H34B H 0.198634 0.975805 0.216810 0.049 Uiso 1 1 calc R U
C35 C 0.1817(3) 1.0882(3) 0.17036(16) 0.0488(10) Uani 1 1 d . .
H35A H 0.129586 1.130123 0.161579 0.059 Uiso 1 1 calc R U
H35B H 0.201666 1.055940 0.139942 0.059 Uiso 1 1 calc R U
C36 C 0.2630(3) 1.1449(3) 0.18991(17) 0.0525(11) Uani 1 1 d . .
H36A H 0.240928 1.185077 0.216558 0.079 Uiso 1 1 calc R U
H36B H 0.288852 1.182755 0.163240 0.079 Uiso 1 1 calc R U
H36C H 0.311672 1.103538 0.202554 0.079 Uiso 1 1 calc R U
C37 C 0.1237(3) 0.8082(2) 0.21688(12) 0.0338(7) Uani 1 1 d . .
H37A H 0.172690 0.838522 0.236947 0.041 Uiso 1 1 calc R U
H37B H 0.102616 0.752904 0.235266 0.041 Uiso 1 1 calc R U
C38 C 0.1679(3) 0.7763(3) 0.16925(14) 0.0427(8) Uani 1 1 d . .
H38A H 0.188576 0.830463 0.149871 0.051 Uiso 1 1 calc R U
H38B H 0.121235 0.741917 0.149453 0.051 Uiso 1 1 calc R U
C39 C 0.2511(3) 0.7147(3) 0.18009(14) 0.0439(9) Uani 1 1 d . .
H39A H 0.230059 0.661970 0.200523 0.053 Uiso 1 1 calc R U
H39B H 0.297686 0.749956 0.199424 0.053 Uiso 1 1 calc R U
C40 C 0.2977(3) 0.6778(3) 0.13358(16) 0.0595(11) Uani 1 1 d . .
H40A H 0.252781 0.640203 0.115067 0.089 Uiso 1 1 calc R U
H40B H 0.351830 0.639915 0.142659 0.089 Uiso 1 1 calc R U
H40C H 0.318424 0.729634 0.113091 0.089 Uiso 1 1 calc R U
C41 C 0.3464(3) 0.7171(3) 0.45341(14) 0.0414(8) Uani 1 1 d . .
H41A H 0.292432 0.674995 0.449010 0.050 Uiso 1 1 calc R U
H41B H 0.347581 0.759683 0.424878 0.050 Uiso 1 1 calc R U
C42 C 0.3317(3) 0.7730(3) 0.50015(15) 0.0463(9) Uani 1 1 d . .
H42A H 0.308863 0.731930 0.526704 0.056 Uiso 1 1 calc R U
H42B H 0.392259 0.799610 0.510844 0.056 Uiso 1 1 calc R U
C43 C 0.2619(3) 0.8500(3) 0.49215(14) 0.0486(10) Uani 1 1 d . .
H43A H 0.200423 0.823425 0.483065 0.058 Uiso 1 1 calc R U
H43B H 0.283185 0.889590 0.464584 0.058 Uiso 1 1 calc R U
C44 C 0.2513(3) 0.9080(3) 0.53820(16) 0.0538(10) Uani 1 1 d . .
H44A H 0.235422 0.867983 0.566121 0.081 Uiso 1 1 calc R U
H44B H 0.201355 0.953390 0.533297 0.081 Uiso 1 1 calc R U
H44C H 0.310332 0.940014 0.545035 0.081 Uiso 1 1 calc R U
C45 C 0.5211(3) 0.7214(3) 0.45950(15) 0.0423(8) Uani 1 1 d . .
H45A H 0.524783 0.740466 0.494488 0.051 Uiso 1 1 calc R U
H45B H 0.577313 0.683780 0.452349 0.051 Uiso 1 1 calc R U
C46 C 0.5250(3) 0.8068(3) 0.42807(17) 0.0490(10) Uani 1 1 d . .
H46A H 0.474772 0.849985 0.438071 0.059 Uiso 1 1 calc R U
H46B H 0.515057 0.790166 0.393070 0.059 Uiso 1 1 calc R U
C47 C 0.6203(3) 0.8535(3) 0.43401(16) 0.0490(9) Uani 1 1 d . .
H47A H 0.633620 0.861649 0.469563 0.059 Uiso 1 1 calc R U
H47B H 0.669361 0.812817 0.420121 0.059 Uiso 1 1 calc R U
C48 C 0.6251(4) 0.9465(3) 0.4087(2) 0.0657(12) Uani 1 1 d . .
H48A H 0.616302 0.938443 0.373169 0.098 Uiso 1 1 calc R U
H48B H 0.686356 0.974706 0.414946 0.098 Uiso 1 1 calc R U
H48C H 0.575711 0.986695 0.421747 0.098 Uiso 1 1 calc R U
C49 C 0.4362(3) 0.5930(3) 0.49633(14) 0.0454(9) Uani 1 1 d . .
H49A H 0.496357 0.559096 0.496143 0.054 Uiso 1 1 calc R U
H49B H 0.432965 0.628471 0.527474 0.054 Uiso 1 1 calc R U
C50 C 0.3566(3) 0.5234(3) 0.49570(16) 0.0525(11) Uani 1 1 d . .
H50A H 0.353034 0.494548 0.462663 0.063 Uiso 1 1 calc R U
H50B H 0.296717 0.555827 0.501801 0.063 Uiso 1 1 calc R U
C51 C 0.3695(4) 0.4480(3) 0.53451(17) 0.0665(14) Uani 1 1 d . .
H51A H 0.378119 0.477549 0.567110 0.080 Uiso 1 1 calc R U
H51B H 0.311689 0.410449 0.536056 0.080 Uiso 1 1 calc R U
C52 C 0.4521(5) 0.3846(4) 0.5247(2) 0.0817(17) Uani 1 1 d . .
H52A H 0.449443 0.362581 0.490532 0.123 Uiso 1 1 calc R U
H52B H 0.449437 0.331782 0.547191 0.123 Uiso 1 1 calc R U
H52C H 0.510606 0.418490 0.529926 0.123 Uiso 1 1 calc R U
C53 C 0.4398(3) 0.6100(3) 0.40402(13) 0.0413(9) Uani 1 1 d . .
H53A H 0.378762 0.579428 0.398413 0.050 Uiso 1 1 calc R U
H53B H 0.448284 0.656339 0.377554 0.050 Uiso 1 1 calc R U
C54 C 0.5160(3) 0.5387(3) 0.39931(16) 0.0532(10) Uani 1 1 d . .
H54A H 0.577536 0.568895 0.403942 0.064 Uiso 1 1 calc R U
H54B H 0.508404 0.492170 0.425742 0.064 Uiso 1 1 calc R U
C55 C 0.5148(3) 0.4911(3) 0.35046(19) 0.0645(12) Uani 1 1 d . .
H55A H 0.524846 0.537320 0.324105 0.077 Uiso 1 1 calc R U
H55B H 0.452372 0.463003 0.345259 0.077 Uiso 1 1 calc R U
C56 C 0.5891(4) 0.4166(4) 0.3464(2) 0.0792(16) Uani 1 1 d . .
H56A H 0.650822 0.443493 0.352989 0.119 Uiso 1 1 calc R U
H56B H 0.588251 0.390496 0.313063 0.119 Uiso 1 1 calc R U
H56C H 0.576237 0.367836 0.370461 0.119 Uiso 1 1 calc R U

loop_
_atom_site_aniso_label
_atom_site_aniso_U_11
_atom_site_aniso_U_22
_atom_site_aniso_U_33
_atom_site_aniso_U_23
_atom_site_aniso_U_13
_atom_site_aniso_U_12
Mo1 0.02368(12) 0.03628(13) 0.03073(13) -0.00036(12) -0.00223(12) -0.00179(13)
S1 0.0329(5) 0.0364(4) 0.0447(5) 0.0051(4) -0.0028(4) -0.0016(4)
S2 0.0463(6) 0.0610(6) 0.0441(5) 0.0003(5) 0.0150(5) 0.0001(5)
S3 0.0336(5) 0.0435(4) 0.0465(5) -0.0088(4) -0.0005(4) 0.0012(5)
S4 0.0264(4) 0.0377(4) 0.0393(5) 0.0028(4) 0.0012(4) -0.0011(4)
O1 0.0320(12) 0.0380(13) 0.0431(13) 0.0023(11) -0.0063(10) -0.0042(11)
N1 0.0320(15) 0.0310(14) 0.0354(15) 0.0040(12) -0.0024(13) 0.0014(12)
N2 0.0310(15) 0.0497(18) 0.0370(15) -0.0028(14) -0.0044(12) -0.0027(14)
C1 0.041(2) 0.0436(19) 0.0393(19) 0.0025(16) -0.0096(16) -0.0080(16)
C2 0.049(2) 0.059(2) 0.042(2) 0.0070(18) 0.0032(19) -0.011(2)
C3 0.052(3) 0.042(2) 0.050(2) 0.0010(17) -0.0090(19) -0.0099(19)
C4 0.052(2) 0.045(2) 0.055(2) 0.0023(17) -0.009(2) -0.0024(18)
C5 0.059(3) 0.044(2) 0.075(3) 0.000(2) -0.024(3) -0.005(2)
C6 0.063(3) 0.056(3) 0.089(4) -0.008(2) -0.016(3) 0.016(3)
C7 0.080(4) 0.063(3) 0.120(5) 0.007(3) -0.028(4) 0.018(3)
C8 0.104(5) 0.062(3) 0.139(6) 0.028(4) -0.042(5) 0.004(4)
C9 0.095(5) 0.064(3) 0.114(5) 0.032(3) -0.030(4) -0.001(3)
C10 0.079(4) 0.048(2) 0.082(4) 0.015(2) -0.027(3) -0.009(3)
C11 0.085(4) 0.055(3) 0.064(3) 0.016(2) -0.014(3) -0.010(3)
C12 0.071(3) 0.051(2) 0.056(2) 0.008(2) -0.006(2) -0.010(2)
C13 0.040(2) 0.0380(18) 0.052(2) -0.0044(17) -0.0073(18) -0.0025(16)
C14 0.0326(18) 0.041(2) 0.0421(18) 0.0045(15) -0.0082(15) -0.0045(15)
C15 0.035(2) 0.043(2) 0.046(2) 0.0053(17) -0.0051(16) -0.0049(16)
C16 0.038(2) 0.040(2) 0.049(2) 0.0021(16) -0.0036(17) -0.0061(16)
C17 0.038(2) 0.049(2) 0.049(2) 0.0029(18) -0.0064(18) -0.0027(17)
C18 0.038(2) 0.057(3) 0.070(3) -0.001(2) -0.002(2) -0.0009(18)
C19 0.035(2) 0.072(3) 0.072(3) 0.005(2) 0.004(2) -0.009(2)
C20 0.036(2) 0.077(3) 0.060(3) 0.008(2) -0.003(2) -0.013(2)
C21 0.046(3) 0.057(2) 0.059(3) 0.005(2) -0.009(2) -0.016(2)
C22 0.041(2) 0.050(2) 0.048(2) 0.0046(18) -0.0060(18) -0.0038(18)
C23 0.052(3) 0.040(2) 0.067(3) 0.0033(19) -0.006(2) -0.0073(19)
C24 0.043(2) 0.041(2) 0.067(3) 0.0018(19) 0.000(2) -0.0006(17)
C25 0.0371(18) 0.0410(17) 0.0401(18) 0.0070(17) -0.0079(15) -0.0015(18)
C26 0.049(2) 0.054(2) 0.048(2) 0.0130(18) -0.0151(19) -0.0147(19)
C27 0.048(2) 0.050(2) 0.058(3) 0.0074(19) -0.013(2) -0.0085(18)
C28 0.068(3) 0.053(3) 0.078(3) -0.007(2) -0.009(3) -0.002(2)
C29 0.0317(18) 0.0370(18) 0.0371(18) 0.0021(14) 0.0000(15) 0.0012(15)
C30 0.038(2) 0.046(2) 0.049(2) 0.0052(17) 0.0044(18) 0.0053(17)
C31 0.043(2) 0.045(2) 0.054(2) -0.0041(17) 0.0091(19) 0.0041(18)
C32 0.042(2) 0.059(2) 0.047(2) -0.0020(19) 0.0090(17) -0.0031(18)
C33 0.0358(19) 0.0355(18) 0.0406(19) 0.0081(15) 0.0021(16) 0.0016(15)
C34 0.042(2) 0.0398(18) 0.041(2) 0.0024(16) 0.0043(16) -0.0034(16)
C35 0.042(2) 0.048(2) 0.057(2) 0.0110(18) 0.0011(19) -0.0030(18)
C36 0.045(2) 0.045(2) 0.067(3) 0.0047(19) 0.010(2) -0.0074(18)
C37 0.0319(17) 0.0321(16) 0.0372(16) 0.0020(12) -0.0016(15) 0.0041(15)
C38 0.044(2) 0.045(2) 0.0393(19) -0.0046(16) -0.0006(17) 0.0066(18)
C39 0.047(2) 0.0391(18) 0.045(2) -0.0035(16) 0.0055(18) 0.0054(17)
C40 0.064(3) 0.058(2) 0.056(2) -0.011(2) 0.008(2) 0.011(2)
C41 0.0310(18) 0.054(2) 0.0395(19) -0.0035(17) -0.0029(16) -0.0027(17)
C42 0.035(2) 0.061(2) 0.043(2) -0.0045(19) -0.0036(17) -0.0021(18)
C43 0.037(2) 0.065(3) 0.044(2) -0.0037(18) -0.0009(17) 0.0002(18)
C44 0.047(2) 0.060(3) 0.055(2) -0.004(2) 0.005(2) 0.000(2)
C45 0.0296(19) 0.050(2) 0.047(2) -0.0019(18) -0.0057(16) -0.0063(17)
C46 0.037(2) 0.047(2) 0.063(3) 0.0038(18) -0.0034(19) -0.0010(17)
C47 0.039(2) 0.047(2) 0.061(2) 0.0041(17) 0.003(2) -0.0039(19)
C48 0.054(3) 0.053(2) 0.090(3) 0.015(2) -0.002(3) 0.000(2)
C49 0.047(2) 0.052(2) 0.037(2) 0.0016(17) -0.0062(17) -0.0016(19)
C50 0.052(3) 0.057(2) 0.049(2) 0.0035(19) -0.0004(19) -0.008(2)
C51 0.080(4) 0.067(3) 0.052(2) 0.006(2) -0.001(3) -0.026(3)
C52 0.086(4) 0.072(3) 0.088(4) 0.019(3) -0.019(3) -0.008(3)
C53 0.033(2) 0.058(2) 0.0334(18) -0.0035(17) -0.0042(15) -0.0047(17)
C54 0.042(2) 0.070(3) 0.048(2) -0.010(2) -0.0090(19) 0.004(2)
C55 0.054(3) 0.079(3) 0.061(3) -0.018(3) -0.012(2) 0.011(2)
C56 0.064(3) 0.093(4) 0.080(4) -0.035(3) -0.015(3) 0.024(3)

loop_
_atom_type_symbol
_atom_type_description
_atom_type_scat_dispersion_real
_atom_type_scat_dispersion_imag
_atom_type_scat_source
C C 0.0033 0.0016 'International Tables Vol C Tables 4.2.6.8 and 6.1.1.4'
H H 0.0000 0.0000 'International Tables Vol C Tables 4.2.6.8 and 6.1.1.4'
N N 0.0061 0.0033 'International Tables Vol C Tables 4.2.6.8 and 6.1.1.4'
O O 0.0106 0.0060 'International Tables Vol C Tables 4.2.6.8 and 6.1.1.4'
S S 0.1246 0.1234 'International Tables Vol C Tables 4.2.6.8 and 6.1.1.4'
Mo Mo -1.6832 0.6857 'International Tables Vol C Tables 4.2.6.8 and 6.1.1.4'

loop_
_geom_angle_atom_site_label_1
_geom_angle_atom_site_label_2
_geom_angle_atom_site_label_3
_geom_angle
O1 Mo1 S4 108.31(9)
O1 Mo1 S3 109.46(9)
S4 Mo1 S3 82.93(3)
O1 Mo1 S1 110.59(9)
S4 Mo1 S1 84.98(3)
S3 Mo1 S1 139.94(4)
O1 Mo1 S2 108.43(9)
S4 Mo1 S2 143.25(4)
S3 Mo1 S2 85.02(4)
S1 Mo1 S2 82.28(4)
C1 S1 Mo1 108.29(13)
C2 S2 Mo1 106.68(15)
C13 S3 Mo1 106.42(13)
C14 S4 Mo1 107.38(13)
C29 N1 C33 111.3(3)
C29 N1 C25 111.2(3)
C33 N1 C25 106.4(3)
C29 N1 C37 105.7(2)
C33 N1 C37 111.6(3)
C25 N1 C37 110.7(3)
C45 N2 C41 111.3(3)
C45 N2 C49 106.6(3)
C41 N2 C49 110.5(3)
C45 N2 C53 110.2(3)
C41 N2 C53 107.0(3)
C49 N2 C53 111.3(3)
C2 C1 C3 124.3(4)
C2 C1 S1 117.9(3)
C3 C1 S1 117.5(3)
C1 C2 S2 124.1(3)
C4 C3 C12 118.3(4)
C4 C3 C1 120.8(4)
C12 C3 C1 120.9(4)
C3 C4 C5 122.2(4)
C4 C5 C10 118.8(5)
C4 C5 C6 121.9(5)
C10 C5 C6 119.3(5)
C7 C6 C5 119.7(6)
C6 C7 C8 121.7(7)
C7 C8 C9 120.2(6)
C8 C9 C10 120.2(6)
C9 C10 C5 118.9(6)
C9 C10 C11 123.1(6)
C5 C10 C11 118.0(4)
C12 C11 C10 122.0(5)
C11 C12 C3 120.7(5)
C14 C13 S3 123.4(3)
C13 C14 C15 123.7(3)
C13 C14 S4 118.6(3)
C15 C14 S4 117.5(3)
C16 C15 C24 117.1(4)
C16 C15 C14 122.1(3)
C24 C15 C14 120.8(4)
C15 C16 C17 123.0(3)
C18 C17 C22 119.8(4)
C18 C17 C16 122.3(4)
C22 C17 C16 117.9(4)
C19 C18 C17 120.0(4)
C18 C19 C20 121.6(5)
C21 C20 C19 119.4(4)
C20 C21 C22 121.0(4)
C23 C22 C17 119.5(4)
C23 C22 C21 122.2(4)
C17 C22 C21 118.3(4)
C24 C23 C22 120.8(4)
C23 C24 C15 121.6(4)
N1 C25 C26 114.7(3)
C25 C26 C27 111.5(3)
C28 C27 C26 114.6(4)
N1 C29 C30 115.7(3)
C29 C30 C31 110.3(3)
C32 C31 C30 113.7(3)
N1 C33 C34 115.1(3)
C35 C34 C33 109.8(3)
C34 C35 C36 112.8(4)
C38 C37 N1 116.8(3)
C37 C38 C39 110.0(3)
C38 C39 C40 112.9(3)
N2 C41 C42 113.9(3)
C43 C42 C41 111.4(3)
C42 C43 C44 110.9(3)
C46 C45 N2 116.6(3)
C45 C46 C47 109.8(3)
C48 C47 C46 112.7(4)
C50 C49 N2 114.5(3)
C49 C50 C51 112.1(4)
C52 C51 C50 113.9(4)
C54 C53 N2 115.6(3)
C55 C54 C53 112.6(3)
C54 C55 C56 112.6(4)

loop_
_geom_bond_atom_site_label_1
_geom_bond_atom_site_label_2
_geom_bond_distance
Mo1 O1 1.702(2)
Mo1 S4 2.3771(10)
Mo1 S3 2.3822(11)
Mo1 S1 2.3823(10)
Mo1 S2 2.3877(11)
S1 C1 1.787(4)
S2 C2 1.748(5)
S3 C13 1.745(4)
S4 C14 1.782(4)
N1 C29 1.516(4)
N1 C33 1.521(4)
N1 C25 1.521(4)
N1 C37 1.522(4)
N2 C45 1.514(5)
N2 C41 1.515(5)
N2 C49 1.523(5)
N2 C53 1.526(5)
C1 C2 1.319(6)
C1 C3 1.479(5)
C3 C4 1.388(6)
C3 C12 1.425(6)
C4 C5 1.416(6)
C5 C10 1.421(7)
C5 C6 1.431(8)
C6 C7 1.371(7)
C7 C8 1.385(10)
C8 C9 1.394(11)
C9 C10 1.418(7)
C10 C11 1.431(8)
C11 C12 1.354(7)
C13 C14 1.335(5)
C14 C15 1.490(5)
C15 C16 1.365(6)
C15 C24 1.429(5)
C16 C17 1.431(6)
C17 C18 1.404(6)
C17 C22 1.408(6)
C18 C19 1.372(6)
C19 C20 1.403(7)
C20 C21 1.359(7)
C21 C22 1.440(6)
C22 C23 1.401(6)
C23 C24 1.368(6)
C25 C26 1.529(5)
C26 C27 1.532(6)
C27 C28 1.494(7)
C29 C30 1.517(5)
C30 C31 1.533(6)
C31 C32 1.518(6)
C33 C34 1.526(5)
C34 C35 1.518(5)
C35 C36 1.518(6)
C37 C38 1.510(5)
C38 C39 1.515(5)
C39 C40 1.523(5)
C41 C42 1.520(5)
C42 C43 1.512(6)
C43 C44 1.513(6)
C45 C46 1.504(6)
C46 C47 1.528(6)
C47 C48 1.514(6)
C49 C50 1.520(6)
C50 C51 1.527(6)
C51 C52 1.519(8)
C53 C54 1.506(6)
C54 C55 1.494(6)
C55 C56 1.518(6)
